data_7040746
loop_
_publ_author_name
'Efthymiou, Constantinos G.'
'Cunha-Silva, Lu\'is'
'Perlepes, Spyros P.'
'Brechin, Euan K.'
'Inglis, Ross'
'Evangelisti, Marco'
'Papatriantafyllopoulou, Constantina'

_publ_section_title
;
 In search of molecules displaying ferromagnetic exchange: multiple-decker
 Ni12 and Ni16 complexes from the use of pyridine-2-amidoxime.
;
_journal_issue 43
_journal_name_full 'Dalton transactions (Cambridge, England : 2003)'
_journal_page_first 17409
_journal_page_last 17419
_journal_paper_doi 10.1039/c6dt03511f
_journal_volume 45
_journal_year 2016
_chemical_formula_moiety 'C74 H74 C12 N36 Ni12 O14, 5(C H4 O), 4(Cl)'
_chemical_formula_sum 'C79 H94 Cl6 N36 Ni12 O19'
_chemical_formula_weight 2769.12
_chemical_name_systematic
;
?
;
_space_group_IT_number 2
_symmetry_cell_setting triclinic
_symmetry_space_group_name_Hall '-P 1'
_symmetry_space_group_name_H-M 'P -1'
_atom_sites_solution_hydrogens mixed
_atom_sites_solution_primary direct
_atom_sites_solution_secondary difmap
_audit_block_doi 10.5517/ccqs29v
_audit_creation_date '09 january 2008'
_audit_creation_method 'SHELXL-97, manual editing plus enCIFer'
_audit_update_record
;
2008-02-18 deposited with the CCDC.
2016-09-27 downloaded from the CCDC.
;
_cell_angle_alpha 60.525(2)
_cell_angle_beta 73.084(3)
_cell_angle_gamma 69.854(2)
_cell_formula_units_Z 1
_cell_length_a 14.8718(8)
_cell_length_b 15.1738(7)
_cell_length_c 15.3809(8)
_cell_measurement_reflns_used 9871
_cell_measurement_temperature 150(2)
_cell_measurement_theta_max 29.77
_cell_measurement_theta_min 2.72
_cell_volume 2805.3(3)
_computing_cell_refinement 'APEX2 '
_computing_data_collection 'APEX2 (Bruker, 2006)'
_computing_data_reduction 'SAINT+ (Bruker, 1997-2005)'
_computing_molecular_graphics 'DIAMOND (Brandenburg, 2006)'
_computing_publication_material 'SHELXTL '
_computing_structure_refinement 'SHELXTL '
_computing_structure_solution 'SHELXTL (Bruker 2001)'
_diffrn_ambient_temperature 150(2)
_diffrn_measured_fraction_theta_full 0.986
_diffrn_measured_fraction_theta_max 0.986
_diffrn_measurement_device_type 'Bruker X8 Kappa CCD APEX II'
_diffrn_measurement_method 'omega/phi scans'
_diffrn_radiation_monochromator graphite
_diffrn_radiation_source 'fine-focus sealed tube'
_diffrn_radiation_type MoK\a
_diffrn_radiation_wavelength 0.71073
_diffrn_reflns_av_R_equivalents 0.0422
_diffrn_reflns_av_sigmaI/netI 0.0335
_diffrn_reflns_limit_h_max 20
_diffrn_reflns_limit_h_min -20
_diffrn_reflns_limit_k_max 20
_diffrn_reflns_limit_k_min -20
_diffrn_reflns_limit_l_max 21
_diffrn_reflns_limit_l_min -21
_diffrn_reflns_number 147901
_diffrn_reflns_theta_full 29.13
_diffrn_reflns_theta_max 29.13
_diffrn_reflns_theta_min 3.52
_exptl_absorpt_coefficient_mu 2.182
_exptl_absorpt_correction_T_max 0.8279
_exptl_absorpt_correction_T_min 0.6695
_exptl_absorpt_correction_type multi-scan
_exptl_absorpt_process_details
;
SADABS (Sheldrick, 1997)
;
_exptl_crystal_colour Brown
_exptl_crystal_density_diffrn 1.639
_exptl_crystal_density_method 'not measured'
_exptl_crystal_description Prism
_exptl_crystal_F_000 1410
_exptl_crystal_size_max 0.20
_exptl_crystal_size_mid 0.18
_exptl_crystal_size_min 0.09
_refine_diff_density_max 4.818
_refine_diff_density_min -0.908
_refine_diff_density_rms 0.208
_refine_ls_extinction_method none
_refine_ls_goodness_of_fit_ref 1.047
_refine_ls_hydrogen_treatment mixed
_refine_ls_matrix_type full
_refine_ls_number_parameters 721
_refine_ls_number_reflns 14885
_refine_ls_number_restraints 13
_refine_ls_restrained_S_all 1.046
_refine_ls_R_factor_all 0.0822
_refine_ls_R_factor_gt 0.0596
_refine_ls_shift/su_max 0.000
_refine_ls_shift/su_mean 0.000
_refine_ls_structure_factor_coef Fsqd
_refine_ls_weighting_details 'calc w=1/[\s^2^(Fo^2^)+(0.1196P)^2^+18.5443P] where P=(Fo^2^+2Fc^2^)/3'
_refine_ls_weighting_scheme calc
_refine_ls_wR_factor_gt 0.2006
_refine_ls_wR_factor_ref 0.2210
_reflns_number_gt 11216
_reflns_number_total 14885
_reflns_threshold_expression I>2\s(I)
_cod_data_source_file c6dt03511f2.cif
_cod_data_source_block 1
_cod_depositor_comments
;
The following automatic conversions were performed:

'_symmetry_cell_setting' value 'Triclinic' changed to 'triclinic'
according to
/usr/data/users/saulius/crontab/automatic-downloads/rss-feeds/RSC/lib/dictionaries/cif_core.dic
dictionary named 'cif_core.dic' version 2.4.2 from 2011-04-26.

Automatic conversion script
Id: cif_fix_values 4268 2015-11-12 08:31:59Z antanas 

 Adding full bibliography for 7040746--7040747.cif.
;
_cod_database_code 7040746

loop_
_symmetry_equiv_pos_as_xyz
'x, y, z'
'-x, -y, -z'

loop_
_atom_site_label
_atom_site_type_symbol
_atom_site_fract_x
_atom_site_fract_y
_atom_site_fract_z
_atom_site_U_iso_or_equiv
_atom_site_adp_type
_atom_site_occupancy
_atom_site_symmetry_multiplicity
_atom_site_calc_flag
_atom_site_refinement_flags
Ni1 Ni 0.07120(4) -0.05698(4) 0.40077(4) 0.01192(14) Uani 1 1 d .
Ni2 Ni 0.01048(4) 0.09888(5) 0.18347(5) 0.01454(14) Uani 1 1 d .
Ni3 Ni -0.13070(4) 0.20394(4) 0.38310(4) 0.01386(14) Uani 1 1 d .
Ni4 Ni 0.16182(4) 0.14813(4) 0.30909(4) 0.01234(14) Uani 1 1 d .
Ni5 Ni 0.08173(5) 0.31930(5) 0.07836(5) 0.01620(15) Uani 1 1 d .
Ni6 Ni -0.22934(4) 0.00972(5) 0.46416(5) 0.01419(14) Uani 1 1 d .
Cl1 Cl -0.15314(11) 0.20332(12) 0.11900(11) 0.0330(3) Uani 1 1 d .
O1 O 0.2015(2) -0.1439(3) 0.4714(2) 0.0145(6) Uani 1 1 d .
O2 O 0.1386(2) 0.0023(3) 0.2562(2) 0.0147(6) Uani 1 1 d .
O3 O 0.0908(3) 0.1465(3) 0.0470(3) 0.0198(7) Uani 1 1 d .
O4 O 0.0657(2) 0.0817(2) 0.3936(2) 0.0130(6) Uani 1 1 d .
O5 O 0.0104(3) 0.2316(3) 0.1821(3) 0.0174(7) Uani 1 1 d .
O6 O -0.1232(2) 0.0627(3) 0.3943(3) 0.0154(6) Uani 1 1 d .
O1M O -0.2490(3) 0.2613(3) 0.3044(3) 0.0311(9) Uani 1 1 d D
H1M H -0.218(5) 0.233(6) 0.257(5) 0.047 Uiso 1 1 d D
N1 N 0.3432(3) 0.0333(3) 0.4562(3) 0.0190(8) Uani 1 1 d .
N2 N 0.2583(3) -0.0846(3) 0.4623(3) 0.0159(8) Uani 1 1 d .
N3 N 0.3726(3) -0.1410(4) 0.3474(4) 0.0227(9) Uani 1 1 d D
H3A H 0.333(4) -0.178(5) 0.354(4) 0.034 Uiso 1 1 d D
H3B H 0.413(4) -0.124(5) 0.288(3) 0.034 Uiso 1 1 d D
N4 N 0.2687(3) 0.2007(3) 0.2179(3) 0.0169(8) Uani 1 1 d .
N5 N 0.1926(3) 0.0674(3) 0.2403(3) 0.0135(7) Uani 1 1 d .
N6 N 0.2988(3) 0.0219(3) 0.1138(3) 0.0196(8) Uani 1 1 d D
H6A H 0.266(3) -0.027(3) 0.136(5) 0.029 Uiso 1 1 d D
H6B H 0.3620(13) 0.001(4) 0.092(5) 0.029 Uiso 1 1 d D
N7 N 0.1729(3) 0.3895(3) -0.0238(3) 0.0212(9) Uani 1 1 d .
N8 N 0.1266(3) 0.2282(3) 0.0191(3) 0.0175(8) Uani 1 1 d .
N9 N 0.2334(3) 0.1899(4) -0.1116(4) 0.0246(9) Uani 1 1 d D
H9A H 0.207(4) 0.135(3) -0.081(5) 0.037 Uiso 1 1 d D
H9B H 0.2983(9) 0.172(4) -0.125(5) 0.037 Uiso 1 1 d D
N10 N -0.0755(3) 0.1954(3) 0.5951(3) 0.0151(8) Uani 1 1 d .
N11 N 0.0038(3) 0.1281(3) 0.4568(3) 0.0133(7) Uani 1 1 d .
N12 N 0.1186(3) 0.2255(3) 0.3834(3) 0.0163(8) Uani 1 1 d D
H12A H 0.144(4) 0.270(4) 0.385(5) 0.024 Uiso 1 1 d D
N13 N -0.1544(3) 0.3524(3) 0.3709(3) 0.0163(8) Uani 1 1 d .
N14 N -0.0509(3) 0.2714(3) 0.2489(3) 0.0152(8) Uani 1 1 d .
N15 N 0.0229(3) 0.4066(3) 0.1410(3) 0.0205(9) Uani 1 1 d D
H15A H 0.023(5) 0.469(2) 0.133(5) 0.031 Uiso 1 1 d D
N16 N 0.0039(3) -0.0279(3) 0.1740(3) 0.0169(8) Uani 1 1 d .
N17 N -0.0651(3) 0.0217(3) 0.3257(3) 0.0145(8) Uani 1 1 d .
N18 N -0.1919(3) -0.0575(3) 0.3821(3) 0.0180(8) Uani 1 1 d D
H18A H -0.225(4) -0.107(4) 0.410(5) 0.027 Uiso 1 1 d D
C1 C 0.3785(4) 0.1052(4) 0.4543(5) 0.0261(11) Uani 1 1 d .
H1 H 0.3467 0.1362 0.4993 0.031 Uiso 1 1 calc R
C2 C 0.4603(5) 0.1346(5) 0.3882(5) 0.0349(14) Uani 1 1 d .
H2 H 0.4829 0.1870 0.3863 0.042 Uiso 1 1 calc R
C3 C 0.5088(4) 0.0867(5) 0.3246(5) 0.0353(14) Uani 1 1 d .
H3 H 0.5661 0.1046 0.2804 0.042 Uiso 1 1 calc R
C4 C 0.4731(4) 0.0123(4) 0.3260(4) 0.0258(11) Uani 1 1 d .
H4 H 0.5047 -0.0207 0.2825 0.031 Uiso 1 1 calc R
C5 C 0.3896(3) -0.0123(4) 0.3931(4) 0.0177(9) Uani 1 1 d .
C6 C 0.3394(3) -0.0842(4) 0.3999(4) 0.0169(9) Uani 1 1 d .
C7 C 0.3011(4) 0.2776(4) 0.2081(4) 0.0253(11) Uani 1 1 d .
H7 H 0.2704 0.3097 0.2525 0.030 Uiso 1 1 calc R
C8 C 0.3780(5) 0.3121(5) 0.1354(5) 0.0352(14) Uani 1 1 d .
H8 H 0.3991 0.3674 0.1296 0.042 Uiso 1 1 calc R
C9 C 0.4240(5) 0.2643(5) 0.0710(5) 0.0335(14) Uani 1 1 d .
H9 H 0.4770 0.2865 0.0208 0.040 Uiso 1 1 calc R
C10 C 0.3915(4) 0.1841(4) 0.0811(4) 0.0234(11) Uani 1 1 d .
H10 H 0.4218 0.1502 0.0382 0.028 Uiso 1 1 calc R
C11 C 0.3135(4) 0.1541(4) 0.1552(4) 0.0176(9) Uani 1 1 d .
C12 C 0.2680(3) 0.0749(4) 0.1706(3) 0.0143(8) Uani 1 1 d .
C13 C 0.1922(5) 0.4775(4) -0.0411(4) 0.0287(12) Uani 1 1 d .
H13 H 0.1527 0.5147 -0.0031 0.034 Uiso 1 1 calc R
C14 C 0.2681(5) 0.5156(5) -0.1129(5) 0.0348(14) Uani 1 1 d .
H14 H 0.2807 0.5777 -0.1234 0.042 Uiso 1 1 calc R
C15 C 0.3250(5) 0.4625(5) -0.1686(5) 0.0347(14) Uani 1 1 d .
H15 H 0.3783 0.4867 -0.2167 0.042 Uiso 1 1 calc R
C16 C 0.3043(4) 0.3732(5) -0.1542(4) 0.0282(12) Uani 1 1 d .
H16 H 0.3413 0.3370 -0.1938 0.034 Uiso 1 1 calc R
C17 C 0.2286(4) 0.3387(4) -0.0809(4) 0.0208(10) Uani 1 1 d .
C18 C 0.1974(4) 0.2465(4) -0.0562(4) 0.0194(10) Uani 1 1 d .
C19 C -0.1329(4) 0.2350(4) 0.6591(4) 0.0176(9) Uani 1 1 d .
H19 H -0.1780 0.1984 0.7107 0.021 Uiso 1 1 calc R
C20 C -0.1278(4) 0.3288(4) 0.6517(4) 0.0227(10) Uani 1 1 d .
H20 H -0.1703 0.3569 0.6963 0.027 Uiso 1 1 calc R
C21 C -0.0601(4) 0.3797(4) 0.5784(4) 0.0245(11) Uani 1 1 d .
H21 H -0.0538 0.4422 0.5738 0.029 Uiso 1 1 calc R
C22 C -0.0010(4) 0.3393(4) 0.5114(4) 0.0195(10) Uani 1 1 d .
H22 H 0.0457 0.3736 0.4602 0.023 Uiso 1 1 calc R
C23 C -0.0121(3) 0.2475(3) 0.5212(4) 0.0149(9) Uani 1 1 d .
C24 C 0.0414(3) 0.2004(3) 0.4500(3) 0.0134(8) Uani 1 1 d .
C25 C -0.2150(4) 0.3915(4) 0.4332(4) 0.0206(10) Uani 1 1 d .
H25 H -0.2545 0.3499 0.4884 0.025 Uiso 1 1 calc R
C26 C -0.2228(4) 0.4913(4) 0.4206(4) 0.0279(12) Uani 1 1 d .
H26 H -0.2661 0.5170 0.4667 0.033 Uiso 1 1 calc R
C27 C -0.1657(4) 0.5522(4) 0.3390(4) 0.0275(12) Uani 1 1 d .
H27 H -0.1689 0.6201 0.3290 0.033 Uiso 1 1 calc R
C28 C -0.1037(4) 0.5128(4) 0.2721(4) 0.0249(11) Uani 1 1 d .
H28 H -0.0646 0.5534 0.2154 0.030 Uiso 1 1 calc R
C29 C -0.1005(4) 0.4133(4) 0.2900(4) 0.0181(9) Uani 1 1 d .
C30 C -0.0393(3) 0.3640(4) 0.2229(4) 0.0163(9) Uani 1 1 d .
C31 C 0.0549(4) -0.0594(4) 0.1023(4) 0.0214(10) Uani 1 1 d .
H31 H 0.1024 -0.0243 0.0536 0.026 Uiso 1 1 calc R
C32 C 0.0397(4) -0.1426(4) 0.0977(4) 0.0251(11) Uani 1 1 d .
H32 H 0.0767 -0.1645 0.0469 0.030 Uiso 1 1 calc R
C33 C -0.0304(4) -0.1928(4) 0.1684(4) 0.0246(11) Uani 1 1 d .
H33 H -0.0427 -0.2488 0.1658 0.029 Uiso 1 1 calc R
C34 C -0.0825(4) -0.1608(4) 0.2430(4) 0.0227(10) Uani 1 1 d .
H34 H -0.1308 -0.1942 0.2921 0.027 Uiso 1 1 calc R
C35 C -0.0621(4) -0.0784(4) 0.2440(4) 0.0175(9) Uani 1 1 d .
C36 C -0.1099(4) -0.0384(4) 0.3209(4) 0.0162(9) Uani 1 1 d .
C1M C -0.3447(6) 0.2626(8) 0.3312(7) 0.070(3) Uani 1 1 d .
H2M H -0.3529 0.1930 0.3527 0.105 Uiso 1 1 calc R
H3M H -0.3787 0.3132 0.2733 0.105 Uiso 1 1 calc R
H4M H -0.3715 0.2825 0.3870 0.105 Uiso 1 1 calc R
Cl2 Cl 0.23077(11) 0.39533(12) 0.38115(12) 0.0335(3) Uani 1 1 d .
Cl3 Cl 0.47083(11) 0.11244(16) -0.14364(14) 0.0441(4) Uani 1 1 d .
O2M O -0.2731(3) -0.2363(4) 0.4053(3) 0.0359(10) Uani 1 1 d .
H5M H -0.2731 -0.2607 0.4676 0.054 Uiso 1 1 calc R
C2M C -0.3586(6) -0.2387(6) 0.3896(7) 0.053(2) Uani 1 1 d .
H6M H -0.4124 -0.2179 0.4357 0.079 Uiso 1 1 calc R
H7M H -0.3553 -0.3096 0.4022 0.079 Uiso 1 1 calc R
H8M H -0.3689 -0.1904 0.3197 0.079 Uiso 1 1 calc R
O3M O 0.0655(3) 0.6206(3) 0.0858(3) 0.0363(10) Uani 1 1 d .
H9M H 0.0773 0.6688 0.0285 0.054 Uiso 1 1 calc R
C3M C 0.1442(6) 0.5824(7) 0.1399(7) 0.055(2) Uani 1 1 d .
H10M H 0.1686 0.6409 0.1267 0.082 Uiso 1 1 calc R
H11M H 0.1962 0.5336 0.1179 0.082 Uiso 1 1 calc R
H12M H 0.1222 0.5464 0.2124 0.082 Uiso 1 1 calc R
O4M O 0.5300(12) 0.4670(13) -0.0616(13) 0.086(4) Uiso 0.50 1 d P
H13M H 0.5467 0.4800 -0.1230 0.129 Uiso 0.50 1 calc PR
C4M C 0.5975(16) 0.4101(18) -0.0166(17) 0.074(6) Uiso 0.50 1 d P
H14M H 0.6513 0.4442 -0.0446 0.111 Uiso 0.50 1 calc PR
H15M H 0.6181 0.3449 -0.0237 0.111 Uiso 0.50 1 calc PR
H16M H 0.5779 0.3947 0.0550 0.111 Uiso 0.50 1 calc PR

loop_
_atom_site_aniso_label
_atom_site_aniso_U_11
_atom_site_aniso_U_22
_atom_site_aniso_U_33
_atom_site_aniso_U_23
_atom_site_aniso_U_13
_atom_site_aniso_U_12
Ni1 0.0154(3) 0.0101(3) 0.0117(3) -0.0066(2) 0.0015(2) -0.0048(2)
Ni2 0.0178(3) 0.0148(3) 0.0129(3) -0.0081(2) 0.0009(2) -0.0056(2)
Ni3 0.0165(3) 0.0119(3) 0.0133(3) -0.0066(2) 0.0008(2) -0.0044(2)
Ni4 0.0141(3) 0.0112(3) 0.0129(3) -0.0070(2) 0.0022(2) -0.0051(2)
Ni5 0.0192(3) 0.0136(3) 0.0135(3) -0.0060(2) 0.0022(2) -0.0051(2)
Ni6 0.0147(3) 0.0146(3) 0.0155(3) -0.0086(2) 0.0010(2) -0.0054(2)
Cl1 0.0394(8) 0.0329(7) 0.0273(7) -0.0141(6) -0.0045(6) -0.0084(6)
O1 0.0146(15) 0.0158(15) 0.0162(16) -0.0088(13) 0.0008(12) -0.0071(12)
O2 0.0165(16) 0.0157(15) 0.0150(16) -0.0090(13) 0.0027(12) -0.0080(12)
O3 0.0238(18) 0.0228(17) 0.0163(17) -0.0115(14) 0.0037(14) -0.0106(14)
O4 0.0152(15) 0.0121(14) 0.0137(15) -0.0087(12) 0.0037(12) -0.0057(12)
O5 0.0230(17) 0.0152(15) 0.0143(16) -0.0090(13) 0.0052(13) -0.0075(13)
O6 0.0180(16) 0.0155(15) 0.0164(16) -0.0111(13) 0.0026(13) -0.0062(12)
O1M 0.031(2) 0.029(2) 0.037(2) -0.0149(18) -0.0109(18) -0.0058(17)
N1 0.017(2) 0.021(2) 0.021(2) -0.0106(17) -0.0020(16) -0.0053(16)
N2 0.0167(19) 0.0163(18) 0.0149(19) -0.0064(15) -0.0001(15) -0.0065(15)
N3 0.021(2) 0.026(2) 0.024(2) -0.0162(19) 0.0071(17) -0.0092(17)
N4 0.0180(19) 0.0152(18) 0.0169(19) -0.0069(16) 0.0007(15) -0.0062(15)
N5 0.0140(18) 0.0124(17) 0.0136(18) -0.0056(15) 0.0005(14) -0.0047(14)
N6 0.017(2) 0.025(2) 0.021(2) -0.0162(18) 0.0025(16) -0.0057(16)
N7 0.025(2) 0.018(2) 0.015(2) -0.0053(16) 0.0010(17) -0.0062(17)
N8 0.0169(19) 0.0182(19) 0.0137(18) -0.0052(16) 0.0001(15) -0.0046(15)
N9 0.023(2) 0.032(2) 0.020(2) -0.016(2) 0.0062(18) -0.0088(19)
N10 0.0180(19) 0.0114(17) 0.0157(19) -0.0067(15) -0.0004(15) -0.0039(14)
N11 0.0176(19) 0.0126(17) 0.0114(17) -0.0079(14) 0.0035(14) -0.0060(14)
N12 0.0182(19) 0.0146(18) 0.0181(19) -0.0092(16) 0.0031(15) -0.0079(15)
N13 0.0169(19) 0.0131(17) 0.0178(19) -0.0082(16) -0.0012(15) -0.0012(15)
N14 0.0169(19) 0.0142(18) 0.0139(18) -0.0093(15) 0.0020(15) -0.0019(14)
N15 0.026(2) 0.0143(18) 0.019(2) -0.0092(16) 0.0052(17) -0.0071(16)
N16 0.020(2) 0.0166(18) 0.0157(19) -0.0087(16) -0.0027(15) -0.0032(15)
N17 0.0171(19) 0.0158(18) 0.0127(18) -0.0094(15) 0.0030(14) -0.0056(15)
N18 0.019(2) 0.0179(19) 0.021(2) -0.0103(17) 0.0002(16) -0.0078(16)
C1 0.024(3) 0.028(3) 0.032(3) -0.017(2) 0.002(2) -0.012(2)
C2 0.029(3) 0.039(3) 0.047(4) -0.026(3) 0.007(3) -0.020(3)
C3 0.024(3) 0.041(3) 0.044(4) -0.022(3) 0.008(3) -0.018(3)
C4 0.019(2) 0.028(3) 0.029(3) -0.013(2) 0.004(2) -0.009(2)
C5 0.015(2) 0.021(2) 0.017(2) -0.0089(19) -0.0031(18) -0.0033(18)
C6 0.016(2) 0.015(2) 0.019(2) -0.0080(18) -0.0018(18) -0.0024(17)
C7 0.027(3) 0.025(3) 0.028(3) -0.014(2) 0.007(2) -0.016(2)
C8 0.040(3) 0.035(3) 0.039(3) -0.020(3) 0.013(3) -0.028(3)
C9 0.034(3) 0.041(3) 0.031(3) -0.018(3) 0.014(2) -0.026(3)
C10 0.024(3) 0.028(3) 0.023(3) -0.016(2) 0.004(2) -0.011(2)
C11 0.018(2) 0.020(2) 0.016(2) -0.0078(19) 0.0004(18) -0.0073(18)
C12 0.013(2) 0.014(2) 0.014(2) -0.0076(17) -0.0010(16) -0.0009(16)
C13 0.037(3) 0.021(2) 0.025(3) -0.011(2) 0.005(2) -0.012(2)
C14 0.044(4) 0.027(3) 0.030(3) -0.011(2) 0.007(3) -0.019(3)
C15 0.037(3) 0.034(3) 0.026(3) -0.008(3) 0.012(2) -0.022(3)
C16 0.029(3) 0.026(3) 0.025(3) -0.011(2) 0.005(2) -0.009(2)
C17 0.019(2) 0.022(2) 0.016(2) -0.0063(19) 0.0002(18) -0.0043(19)
C18 0.018(2) 0.022(2) 0.015(2) -0.0078(19) 0.0001(18) -0.0034(18)
C19 0.021(2) 0.016(2) 0.016(2) -0.0101(18) 0.0000(18) -0.0035(18)
C20 0.031(3) 0.019(2) 0.023(3) -0.016(2) 0.001(2) -0.005(2)
C21 0.034(3) 0.016(2) 0.029(3) -0.014(2) 0.000(2) -0.010(2)
C22 0.026(3) 0.016(2) 0.022(2) -0.0118(19) 0.003(2) -0.0101(19)
C23 0.018(2) 0.0119(19) 0.017(2) -0.0081(17) -0.0005(17) -0.0051(16)
C24 0.016(2) 0.0105(19) 0.013(2) -0.0045(16) -0.0020(16) -0.0040(16)
C25 0.024(2) 0.016(2) 0.020(2) -0.0098(19) 0.0001(19) -0.0014(18)
C26 0.034(3) 0.019(2) 0.029(3) -0.016(2) 0.000(2) 0.000(2)
C27 0.038(3) 0.015(2) 0.028(3) -0.013(2) 0.000(2) -0.003(2)
C28 0.031(3) 0.016(2) 0.023(3) -0.007(2) 0.002(2) -0.007(2)
C29 0.021(2) 0.013(2) 0.019(2) -0.0077(18) -0.0026(19) -0.0024(17)
C30 0.019(2) 0.0118(19) 0.016(2) -0.0060(17) -0.0020(18) -0.0017(17)
C31 0.027(3) 0.022(2) 0.017(2) -0.012(2) -0.0031(19) -0.003(2)
C32 0.034(3) 0.024(3) 0.023(3) -0.018(2) -0.005(2) -0.002(2)
C33 0.029(3) 0.023(2) 0.030(3) -0.019(2) -0.005(2) -0.005(2)
C34 0.026(3) 0.021(2) 0.026(3) -0.014(2) -0.004(2) -0.007(2)
C35 0.019(2) 0.016(2) 0.020(2) -0.0114(19) -0.0023(18) -0.0032(17)
C36 0.020(2) 0.0122(19) 0.017(2) -0.0070(17) -0.0027(18) -0.0030(17)
C1M 0.040(4) 0.075(6) 0.060(5) 0.004(5) -0.015(4) -0.020(4)
Cl2 0.0361(8) 0.0315(7) 0.0362(8) -0.0177(6) -0.0049(6) -0.0076(6)
Cl3 0.0260(7) 0.0626(11) 0.0404(9) -0.0316(8) 0.0008(6) 0.0022(7)
O2M 0.046(3) 0.034(2) 0.030(2) -0.014(2) -0.005(2) -0.013(2)
C2M 0.050(4) 0.045(4) 0.076(6) -0.037(4) -0.023(4) 0.002(3)
O3M 0.047(3) 0.028(2) 0.034(2) -0.0106(19) -0.010(2) -0.0102(19)
C3M 0.062(5) 0.055(5) 0.066(5) -0.041(4) -0.033(4) 0.007(4)

loop_
_atom_type_symbol
_atom_type_description
_atom_type_scat_dispersion_real
_atom_type_scat_dispersion_imag
_atom_type_scat_source
C C 0.0033 0.0016 'International Tables Vol C Tables 4.2.6.8 and 6.1.1.4'
H H 0.0000 0.0000 'International Tables Vol C Tables 4.2.6.8 and 6.1.1.4'
N N 0.0061 0.0033 'International Tables Vol C Tables 4.2.6.8 and 6.1.1.4'
Ni Ni 0.3393 1.1124 'International Tables Vol C Tables 4.2.6.8 and 6.1.1.4'
O O 0.0106 0.0060 'International Tables Vol C Tables 4.2.6.8 and 6.1.1.4'
Cl Cl 0.1484 0.1585 'International Tables Vol C Tables 4.2.6.8 and 6.1.1.4'

loop_
_citation_id
_citation_doi
_citation_year
1 10.1039/b802927j 2008

loop_
_geom_angle_atom_site_label_1
_geom_angle_atom_site_label_2
_geom_angle_atom_site_label_3
_geom_angle
_geom_angle_site_symmetry_1
_geom_angle_site_symmetry_3
O4 Ni1 O2 84.04(13) . .
O4 Ni1 N10 178.65(15) . 2_556
O2 Ni1 N10 95.08(15) . 2_556
O4 Ni1 N11 102.23(14) . 2_556
O2 Ni1 N11 172.80(14) . 2_556
N10 Ni1 N11 78.59(16) 2_556 2_556
O4 Ni1 O1 96.56(13) . .
O2 Ni1 O1 96.87(13) . .
N10 Ni1 O1 84.55(14) 2_556 .
N11 Ni1 O1 86.03(14) 2_556 .
O4 Ni1 N17 88.34(14) . .
O2 Ni1 N17 83.16(14) . .
N10 Ni1 N17 90.55(15) 2_556 .
N11 Ni1 N17 93.39(15) 2_556 .
O1 Ni1 N17 175.08(13) . .
O3 Ni2 O5 86.65(14) . .
O3 Ni2 N16 91.04(15) . .
O5 Ni2 N16 174.84(16) . .
O3 Ni2 N17 169.20(15) . .
O5 Ni2 N17 103.78(14) . .
N16 Ni2 N17 78.79(16) . .
O3 Ni2 O2 91.61(14) . .
O5 Ni2 O2 97.16(14) . .
N16 Ni2 O2 87.51(15) . .
N17 Ni2 O2 84.39(14) . .
O3 Ni2 Cl1 95.39(12) . .
O5 Ni2 Cl1 83.96(11) . .
N16 Ni2 Cl1 91.68(12) . .
N17 Ni2 Cl1 88.60(12) . .
O2 Ni2 Cl1 172.97(10) . .
N14 Ni3 O6 104.18(15) . .
N14 Ni3 O1 170.96(15) . 2_556
O6 Ni3 O1 82.48(13) . 2_556
N14 Ni3 N13 78.43(16) . .
O6 Ni3 N13 173.74(15) . .
O1 Ni3 N13 95.57(15) 2_556 .
N14 Ni3 O1M 87.56(17) . .
O6 Ni3 O1M 86.18(15) . .
O1 Ni3 O1M 99.11(16) 2_556 .
N13 Ni3 O1M 88.27(16) . .
N14 Ni3 N11 89.71(15) . .
O6 Ni3 N11 87.39(14) . .
O1 Ni3 N11 84.44(13) 2_556 .
N13 Ni3 N11 98.37(15) . .
O1M Ni3 N11 172.17(16) . .
O4 Ni4 N5 89.92(15) . .
O4 Ni4 N12 84.47(16) . .
N5 Ni4 N12 174.08(17) . .
O4 Ni4 N4 172.17(16) . .
N5 Ni4 N4 82.78(17) . .
N12 Ni4 N4 102.92(18) . .
O5 Ni5 N15 84.49(17) . .
O5 Ni5 N8 90.35(16) . .
N15 Ni5 N8 173.23(19) . .
O5 Ni5 N7 170.28(18) . .
N15 Ni5 N7 102.09(19) . .
N8 Ni5 N7 83.59(19) . .
O6 Ni6 N2 89.68(16) . 2_556
O6 Ni6 N18 84.87(16) . .
N2 Ni6 N18 174.41(18) 2_556 .
O6 Ni6 N1 172.74(17) . 2_556
N2 Ni6 N1 83.11(18) 2_556 2_556
N18 Ni6 N1 102.32(18) . 2_556
N2 O1 Ni3 110.1(3) . 2_556
N2 O1 Ni1 115.3(3) . .
Ni3 O1 Ni1 95.81(13) 2_556 .
N5 O2 Ni1 112.2(3) . .
N5 O2 Ni2 107.5(2) . .
Ni1 O2 Ni2 98.07(14) . .
N8 O3 Ni2 115.8(3) . .
N11 O4 Ni4 114.1(2) . .
N11 O4 Ni1 127.4(2) . .
Ni4 O4 Ni1 117.90(16) . .
N14 O5 Ni5 114.6(3) . .
N14 O5 Ni2 124.5(3) . .
Ni5 O5 Ni2 120.32(17) . .
N17 O6 Ni6 114.2(3) . .
N17 O6 Ni3 125.3(3) . .
Ni6 O6 Ni3 115.96(17) . .
C1M O1M Ni3 135.3(5) . .
C1M O1M H1M 112(5) . .
Ni3 O1M H1M 97(5) . .
C1 N1 C5 119.3(4) . .
C1 N1 Ni6 126.7(4) . 2_556
C5 N1 Ni6 114.0(3) . 2_556
C6 N2 O1 117.6(4) . .
C6 N2 Ni6 118.2(3) . 2_556
O1 N2 Ni6 124.1(3) . 2_556
C6 N3 H3A 116(4) . .
C6 N3 H3B 124(4) . .
H3A N3 H3B 113(6) . .
C7 N4 C11 118.7(4) . .
C7 N4 Ni4 127.6(4) . .
C11 N4 Ni4 113.7(3) . .
C12 N5 O2 117.6(4) . .
C12 N5 Ni4 118.5(3) . .
O2 N5 Ni4 123.8(3) . .
C12 N6 H6A 111(4) . .
C12 N6 H6B 123(4) . .
H6A N6 H6B 113(5) . .
C13 N7 C17 118.3(5) . .
C13 N7 Ni5 127.7(4) . .
C17 N7 Ni5 113.8(3) . .
C18 N8 O3 118.2(4) . .
C18 N8 Ni5 116.9(4) . .
O3 N8 Ni5 124.9(3) . .
C18 N9 H9A 108(4) . .
C18 N9 H9B 115(4) . .
H9A N9 H9B 113(6) . .
C19 N10 C23 119.4(4) . .
C19 N10 Ni1 126.1(3) . 2_556
C23 N10 Ni1 114.4(3) . 2_556
C24 N11 O4 109.1(3) . .
C24 N11 Ni1 111.9(3) . 2_556
O4 N11 Ni1 128.2(3) . 2_556
C24 N11 Ni3 110.7(3) . .
O4 N11 Ni3 100.8(2) . .
Ni1 N11 Ni3 93.15(15) 2_556 .
C24 N12 Ni4 111.1(3) . .
C24 N12 H12A 117(4) . .
Ni4 N12 H12A 131(4) . .
C25 N13 C29 118.7(4) . .
C25 N13 Ni3 127.0(3) . .
C29 N13 Ni3 114.3(3) . .
C30 N14 O5 109.9(4) . .
C30 N14 Ni3 117.7(3) . .
O5 N14 Ni3 131.4(3) . .
C30 N15 Ni5 110.7(3) . .
C30 N15 H15A 110(4) . .
Ni5 N15 H15A 139(4) . .
C35 N16 C31 119.5(4) . .
C35 N16 Ni2 114.6(3) . .
C31 N16 Ni2 125.8(4) . .
C36 N17 O6 109.2(4) . .
C36 N17 Ni2 109.6(3) . .
O6 N17 Ni2 128.2(3) . .
C36 N17 Ni1 118.4(3) . .
O6 N17 Ni1 97.5(2) . .
Ni2 N17 Ni1 93.02(15) . .
C36 N18 Ni6 111.2(3) . .
C36 N18 H18A 139(4) . .
Ni6 N18 H18A 106(4) . .
N1 C1 C2 121.4(5) . .
N1 C1 H1 119.3 . .
C2 C1 H1 119.3 . .
C1 C2 C3 119.4(5) . .
C1 C2 H2 120.3 . .
C3 C2 H2 120.3 . .
C2 C3 C4 119.7(5) . .
C2 C3 H3 120.1 . .
C4 C3 H3 120.1 . .
C3 C4 C5 117.9(5) . .
C3 C4 H4 121.0 . .
C5 C4 H4 121.0 . .
N1 C5 C4 122.3(5) . .
N1 C5 C6 112.8(4) . .
C4 C5 C6 124.8(5) . .
N2 C6 N3 124.4(5) . .
N2 C6 C5 111.6(4) . .
N3 C6 C5 124.0(4) . .
N4 C7 C8 122.2(5) . .
N4 C7 H7 118.9 . .
C8 C7 H7 118.9 . .
C7 C8 C9 119.1(5) . .
C7 C8 H8 120.5 . .
C9 C8 H8 120.5 . .
C10 C9 C8 119.2(5) . .
C10 C9 H9 120.4 . .
C8 C9 H9 120.4 . .
C9 C10 C11 118.6(5) . .
C9 C10 H10 120.7 . .
C11 C10 H10 120.7 . .
N4 C11 C10 122.2(5) . .
N4 C11 C12 113.2(4) . .
C10 C11 C12 124.5(5) . .
N5 C12 N6 125.3(4) . .
N5 C12 C11 111.7(4) . .
N6 C12 C11 122.9(4) . .
N7 C13 C14 121.9(5) . .
N7 C13 H13 119.1 . .
C14 C13 H13 119.1 . .
C15 C14 C13 119.3(6) . .
C15 C14 H14 120.4 . .
C13 C14 H14 120.4 . .
C14 C15 C16 119.7(5) . .
C14 C15 H15 120.1 . .
C16 C15 H15 120.1 . .
C17 C16 C15 118.2(5) . .
C17 C16 H16 120.9 . .
C15 C16 H16 120.9 . .
N7 C17 C16 122.5(5) . .
N7 C17 C18 112.3(4) . .
C16 C17 C18 125.1(5) . .
N8 C18 N9 123.2(5) . .
N8 C18 C17 113.1(5) . .
N9 C18 C17 123.5(4) . .
N10 C19 C20 121.6(5) . .
N10 C19 H19 119.2 . .
C20 C19 H19 119.2 . .
C21 C20 C19 118.8(5) . .
C21 C20 H20 120.6 . .
C19 C20 H20 120.6 . .
C20 C21 C22 119.8(5) . .
C20 C21 H21 120.1 . .
C22 C21 H21 120.1 . .
C23 C22 C21 118.3(5) . .
C23 C22 H22 120.8 . .
C21 C22 H22 120.8 . .
N10 C23 C22 122.1(4) . .
N10 C23 C24 114.4(4) . .
C22 C23 C24 123.5(4) . .
N12 C24 N11 120.4(4) . .
N12 C24 C23 125.4(4) . .
N11 C24 C23 114.2(4) . .
N13 C25 C26 122.5(5) . .
N13 C25 H25 118.7 . .
C26 C25 H25 118.7 . .
C27 C26 C25 118.4(5) . .
C27 C26 H26 120.8 . .
C25 C26 H26 120.8 . .
C26 C27 C28 119.4(5) . .
C26 C27 H27 120.3 . .
C28 C27 H27 120.3 . .
C29 C28 C27 118.5(5) . .
C29 C28 H28 120.7 . .
C27 C28 H28 120.7 . .
N13 C29 C28 122.4(5) . .
N13 C29 C30 114.2(4) . .
C28 C29 C30 123.4(5) . .
N14 C30 N15 120.2(4) . .
N14 C30 C29 114.5(4) . .
N15 C30 C29 125.3(4) . .
N16 C31 C32 121.5(5) . .
N16 C31 H31 119.3 . .
C32 C31 H31 119.3 . .
C33 C32 C31 118.9(5) . .
C33 C32 H32 120.5 . .
C31 C32 H32 120.5 . .
C32 C33 C34 119.6(5) . .
C32 C33 H33 120.2 . .
C34 C33 H33 120.2 . .
C33 C34 C35 118.3(5) . .
C33 C34 H34 120.9 . .
C35 C34 H34 120.9 . .
N16 C35 C34 122.2(5) . .
N16 C35 C36 113.8(4) . .
C34 C35 C36 124.0(5) . .
N18 C36 N17 120.1(4) . .
N18 C36 C35 124.6(4) . .
N17 C36 C35 115.4(4) . .
O1M C1M H2M 109.5 . .
O1M C1M H3M 109.5 . .
H2M C1M H3M 109.5 . .
O1M C1M H4M 109.5 . .
H2M C1M H4M 109.5 . .
H3M C1M H4M 109.5 . .
C2M O2M H5M 109.5 . .
O2M C2M H6M 109.5 . .
O2M C2M H7M 109.5 . .
H6M C2M H7M 109.5 . .
O2M C2M H8M 109.5 . .
H6M C2M H8M 109.5 . .
H7M C2M H8M 109.5 . .
C3M O3M H9M 109.5 . .
O3M C3M H10M 109.5 . .
O3M C3M H11M 109.5 . .
H10M C3M H11M 109.5 . .
O3M C3M H12M 109.5 . .
H10M C3M H12M 109.5 . .
H11M C3M H12M 109.5 . .
C4M O4M H13M 109.5 . .
O4M C4M H14M 109.5 . .
O4M C4M H15M 109.5 . .
H14M C4M H15M 109.5 . .
O4M C4M H16M 109.5 . .
H14M C4M H16M 109.5 . .
H15M C4M H16M 109.5 . .

loop_
_geom_bond_atom_site_label_1
_geom_bond_atom_site_label_2
_geom_bond_distance
_geom_bond_site_symmetry_2
Ni1 O4 2.026(3) .
Ni1 O2 2.028(3) .
Ni1 N10 2.049(4) 2_556
Ni1 N11 2.071(4) 2_556
Ni1 O1 2.175(3) .
Ni1 N17 2.282(4) .
Ni2 O3 1.999(3) .
Ni2 O5 2.003(3) .
Ni2 N16 2.035(4) .
Ni2 N17 2.091(4) .
Ni2 O2 2.176(3) .
Ni2 Cl1 2.5723(17) .
Ni3 N14 2.012(4) .
Ni3 O6 2.030(3) .
Ni3 O1 2.057(3) 2_556
Ni3 N13 2.076(4) .
Ni3 O1M 2.113(4) .
Ni3 N11 2.250(4) .
Ni4 O4 1.835(3) .
Ni4 N5 1.854(4) .
Ni4 N12 1.863(4) .
Ni4 N4 1.898(4) .
Ni5 O5 1.827(3) .
Ni5 N15 1.848(4) .
Ni5 N8 1.854(4) .
Ni5 N7 1.885(4) .
Ni6 O6 1.824(3) .
Ni6 N2 1.845(4) 2_556
Ni6 N18 1.847(4) .
Ni6 N1 1.887(4) 2_556
O1 N2 1.368(5) .
O1 Ni3 2.057(3) 2_556
O2 N5 1.369(5) .
O3 N8 1.342(5) .
O4 N11 1.412(5) .
O5 N14 1.393(5) .
O6 N17 1.412(5) .
O1M C1M 1.357(9) .
O1M H1M 0.95(8) .
N1 C1 1.350(7) .
N1 C5 1.355(7) .
N1 Ni6 1.887(4) 2_556
N2 C6 1.305(6) .
N2 Ni6 1.845(4) 2_556
N3 C6 1.341(7) .
N3 H3A 0.90(7) .
N3 H3B 0.90(5) .
N4 C7 1.338(6) .
N4 C11 1.359(7) .
N5 C12 1.300(6) .
N6 C12 1.350(6) .
N6 H6A 0.90(5) .
N6 H6B 0.90(5) .
N7 C13 1.344(7) .
N7 C17 1.363(7) .
N8 C18 1.305(6) .
N9 C18 1.375(7) .
N9 H9A 0.90(6) .
N9 H9B 0.90(6) .
N10 C19 1.341(6) .
N10 C23 1.345(6) .
N10 Ni1 2.049(4) 2_556
N11 C24 1.344(6) .
N11 Ni1 2.071(4) 2_556
N12 C24 1.322(6) .
N12 H12A 0.89(7) .
N13 C25 1.331(6) .
N13 C29 1.358(6) .
N14 C30 1.318(6) .
N15 C30 1.339(6) .
N15 H15A 0.89(5) .
N16 C35 1.343(6) .
N16 C31 1.343(7) .
N17 C36 1.338(6) .
N18 C36 1.328(6) .
N18 H18A 0.90(7) .
C1 C2 1.385(8) .
C1 H1 0.9500 .
C2 C3 1.390(9) .
C2 H2 0.9500 .
C3 C4 1.392(8) .
C3 H3 0.9500 .
C4 C5 1.394(7) .
C4 H4 0.9500 .
C5 C6 1.469(7) .
C7 C8 1.388(8) .
C7 H7 0.9500 .
C8 C9 1.395(9) .
C8 H8 0.9500 .
C9 C10 1.383(8) .
C9 H9 0.9500 .
C10 C11 1.392(7) .
C10 H10 0.9500 .
C11 C12 1.465(7) .
C13 C14 1.387(8) .
C13 H13 0.9500 .
C14 C15 1.373(9) .
C14 H14 0.9500 .
C15 C16 1.390(8) .
C15 H15 0.9500 .
C16 C17 1.378(7) .
C16 H16 0.9500 .
C17 C18 1.461(7) .
C19 C20 1.397(7) .
C19 H19 0.9500 .
C20 C21 1.379(8) .
C20 H20 0.9500 .
C21 C22 1.391(7) .
C21 H21 0.9500 .
C22 C23 1.389(6) .
C22 H22 0.9500 .
C23 C24 1.487(6) .
C25 C26 1.396(7) .
C25 H25 0.9500 .
C26 C27 1.388(8) .
C26 H26 0.9500 .
C27 C28 1.394(8) .
C27 H27 0.9500 .
C28 C29 1.380(7) .
C28 H28 0.9500 .
C29 C30 1.482(7) .
C31 C32 1.394(7) .
C31 H31 0.9500 .
C32 C33 1.386(8) .
C32 H32 0.9500 .
C33 C34 1.387(8) .
C33 H33 0.9500 .
C34 C35 1.391(7) .
C34 H34 0.9500 .
C35 C36 1.482(7) .
C1M H2M 0.9800 .
C1M H3M 0.9800 .
C1M H4M 0.9800 .
O2M C2M 1.376(9) .
O2M H5M 0.8400 .
C2M H6M 0.9800 .
C2M H7M 0.9800 .
C2M H8M 0.9800 .
O3M C3M 1.423(9) .
O3M H9M 0.8400 .
C3M H10M 0.9800 .
C3M H11M 0.9800 .
C3M H12M 0.9800 .
O4M C4M 1.20(2) .
O4M H13M 0.8400 .
C4M H14M 0.9800 .
C4M H15M 0.9800 .
C4M H16M 0.9800 .

loop_
_geom_hbond_atom_site_label_D
_geom_hbond_atom_site_label_H
_geom_hbond_atom_site_label_A
_geom_hbond_distance_DH
_geom_hbond_distance_HA
_geom_hbond_distance_DA
_geom_hbond_angle_DHA
_geom_hbond_site_symmetry_A
O1M H1M Cl1 0.95(8) 2.26(8) 3.190(5) 167(7) .
N3 H3B Cl3 0.90(5) 2.35(5) 3.247(5) 169(6) 2_655
N6 H6B Cl3 0.90(5) 2.57(4) 3.359(5) 146(6) 2_655
N9 H9B Cl3 0.90(6) 2.39(4) 3.284(5) 174(6) .
N12 H12A Cl2 0.89(7) 2.61(7) 3.501(4) 176(6) .
N15 H15A O3M 0.89(5) 2.30(6) 3.172(6) 164(6) .
N18 H18A O2M 0.90(7) 2.35(7) 3.162(6) 151(6) .
O2M H5M Cl2 0.84 2.30 3.060(5) 151.4 2_556
O3M H9M Cl1 0.84 2.42 3.238(5) 163.8 2_565

loop_
_geom_torsion_atom_site_label_1
_geom_torsion_atom_site_label_2
_geom_torsion_atom_site_label_3
_geom_torsion_atom_site_label_4
_geom_torsion
_geom_torsion_site_symmetry_1
_geom_torsion_site_symmetry_4
O4 Ni1 O1 N2 -19.7(3) . .
O2 Ni1 O1 N2 65.1(3) . .
N10 Ni1 O1 N2 159.6(3) 2_556 .
N11 Ni1 O1 N2 -121.5(3) 2_556 .
O4 Ni1 O1 Ni3 95.86(13) . 2_556
O2 Ni1 O1 Ni3 -179.39(12) . 2_556
N10 Ni1 O1 Ni3 -84.91(15) 2_556 2_556
N11 Ni1 O1 Ni3 -6.01(14) 2_556 2_556
O4 Ni1 O2 N5 32.3(3) . .
N10 Ni1 O2 N5 -148.7(3) 2_556 .
O1 Ni1 O2 N5 -63.6(3) . .
N17 Ni1 O2 N5 121.4(3) . .
O4 Ni1 O2 Ni2 -80.36(14) . .
N10 Ni1 O2 Ni2 98.62(15) 2_556 .
O1 Ni1 O2 Ni2 -176.28(12) . .
N17 Ni1 O2 Ni2 8.67(13) . .
O3 Ni2 O2 N5 64.2(3) . .
O5 Ni2 O2 N5 -22.6(3) . .
N16 Ni2 O2 N5 155.2(3) . .
N17 Ni2 O2 N5 -125.8(3) . .
O3 Ni2 O2 Ni1 -179.39(14) . .
O5 Ni2 O2 Ni1 93.78(14) . .
N16 Ni2 O2 Ni1 -88.42(16) . .
N17 Ni2 O2 Ni1 -9.45(15) . .
O5 Ni2 O3 N8 12.0(3) . .
N16 Ni2 O3 N8 -172.6(3) . .
N17 Ni2 O3 N8 -153.1(7) . .
O2 Ni2 O3 N8 -85.1(3) . .
Cl1 Ni2 O3 N8 95.6(3) . .
N5 Ni4 O4 N11 -170.0(3) . .
N12 Ni4 O4 N11 8.1(3) . .
N5 Ni4 O4 Ni1 18.5(2) . .
N12 Ni4 O4 Ni1 -163.4(2) . .
O2 Ni1 O4 N11 160.6(3) . .
N11 Ni1 O4 N11 -15.8(4) 2_556 .
O1 Ni1 O4 N11 -103.2(3) . .
N17 Ni1 O4 N11 77.3(3) . .
O2 Ni1 O4 Ni4 -29.20(19) . .
N11 Ni1 O4 Ni4 154.40(19) 2_556 .
O1 Ni1 O4 Ni4 67.06(19) . .
N17 Ni1 O4 Ni4 -112.5(2) . .
N15 Ni5 O5 N14 2.5(3) . .
N8 Ni5 O5 N14 -173.1(3) . .
N15 Ni5 O5 Ni2 174.4(2) . .
N8 Ni5 O5 Ni2 -1.2(2) . .
O3 Ni2 O5 N14 166.3(4) . .
N17 Ni2 O5 N14 -16.6(4) . .
O2 Ni2 O5 N14 -102.5(3) . .
Cl1 Ni2 O5 N14 70.5(3) . .
O3 Ni2 O5 Ni5 -4.9(2) . .
N17 Ni2 O5 Ni5 172.3(2) . .
O2 Ni2 O5 Ni5 86.4(2) . .
Cl1 Ni2 O5 Ni5 -100.6(2) . .
N2 Ni6 O6 N17 175.7(3) 2_556 .
N18 Ni6 O6 N17 -5.5(3) . .
N2 Ni6 O6 Ni3 -27.0(2) 2_556 .
N18 Ni6 O6 Ni3 151.8(2) . .
N14 Ni3 O6 N17 6.0(4) . .
O1 Ni3 O6 N17 -167.8(3) 2_556 .
O1M Ni3 O6 N17 92.5(3) . .
N11 Ni3 O6 N17 -83.0(3) . .
N14 Ni3 O6 Ni6 -148.53(19) . .
O1 Ni3 O6 Ni6 37.70(18) 2_556 .
O1M Ni3 O6 Ni6 -62.0(2) . .
N11 Ni3 O6 Ni6 122.4(2) . .
N14 Ni3 O1M C1M -174.5(8) . .
O6 Ni3 O1M C1M 81.1(8) . .
O1 Ni3 O1M C1M -0.6(8) 2_556 .
N13 Ni3 O1M C1M -96.0(8) . .
Ni3 O1 N2 C6 146.4(4) 2_556 .
Ni1 O1 N2 C6 -106.6(4) . .
Ni3 O1 N2 Ni6 -31.2(4) 2_556 2_556
Ni1 O1 N2 Ni6 75.8(4) . 2_556
N5 Ni4 N4 C7 175.9(5) . .
N12 Ni4 N4 C7 -2.4(5) . .
N5 Ni4 N4 C11 -2.3(3) . .
N12 Ni4 N4 C11 179.3(3) . .
Ni1 O2 N5 C12 151.4(3) . .
Ni2 O2 N5 C12 -101.9(4) . .
Ni1 O2 N5 Ni4 -30.8(4) . .
Ni2 O2 N5 Ni4 75.9(3) . .
O4 Ni4 N5 C12 -173.9(4) . .
N4 Ni4 N5 C12 3.2(4) . .
O4 Ni4 N5 O2 8.3(3) . .
N4 Ni4 N5 O2 -174.6(4) . .
N15 Ni5 N7 C13 3.3(5) . .
N8 Ni5 N7 C13 179.6(5) . .
N15 Ni5 N7 C17 178.6(4) . .
N8 Ni5 N7 C17 -5.1(4) . .
Ni2 O3 N8 C18 163.5(4) . .
Ni2 O3 N8 Ni5 -17.5(5) . .
O5 Ni5 N8 C18 -169.4(4) . .
N7 Ni5 N8 C18 3.0(4) . .
O5 Ni5 N8 O3 11.6(4) . .
N7 Ni5 N8 O3 -176.0(4) . .
Ni4 O4 N11 C24 -10.0(4) . .
Ni1 O4 N11 C24 160.5(3) . .
Ni4 O4 N11 Ni1 -150.7(2) . 2_556
Ni1 O4 N11 Ni1 19.8(5) . 2_556
Ni4 O4 N11 Ni3 106.5(2) . .
Ni1 O4 N11 Ni3 -83.0(3) . .
N14 Ni3 N11 C24 64.1(3) . .
O6 Ni3 N11 C24 168.3(3) . .
O1 Ni3 N11 C24 -109.0(3) 2_556 .
N13 Ni3 N11 C24 -14.2(3) . .
N14 Ni3 N11 O4 -51.2(2) . .
O6 Ni3 N11 O4 53.0(2) . .
O1 Ni3 N11 O4 135.7(2) 2_556 .
N13 Ni3 N11 O4 -129.5(2) . .
N14 Ni3 N11 Ni1 178.90(15) . 2_556
O6 Ni3 N11 Ni1 -76.89(14) . 2_556
O1 Ni3 N11 Ni1 5.80(14) 2_556 2_556
N13 Ni3 N11 Ni1 100.64(16) . 2_556
O4 Ni4 N12 C24 -4.3(3) . .
N4 Ni4 N12 C24 178.4(3) . .
N14 Ni3 N13 C25 174.1(5) . .
O1 Ni3 N13 C25 -12.7(4) 2_556 .
O1M Ni3 N13 C25 86.3(4) . .
N11 Ni3 N13 C25 -97.9(4) . .
N14 Ni3 N13 C29 -6.1(3) . .
O1 Ni3 N13 C29 167.0(3) 2_556 .
O1M Ni3 N13 C29 -94.0(4) . .
N11 Ni3 N13 C29 81.8(4) . .
Ni5 O5 N14 C30 -2.8(5) . .
Ni2 O5 N14 C30 -174.3(3) . .
Ni5 O5 N14 Ni3 -170.9(2) . .
Ni2 O5 N14 Ni3 17.5(6) . .
O6 Ni3 N14 C30 -177.2(4) . .
N13 Ni3 N14 C30 8.6(4) . .
O1M Ni3 N14 C30 97.4(4) . .
N11 Ni3 N14 C30 -90.0(4) . .
O6 Ni3 N14 O5 -9.9(4) . .
N13 Ni3 N14 O5 176.0(4) . .
O1M Ni3 N14 O5 -95.3(4) . .
N11 Ni3 N14 O5 77.4(4) . .
O5 Ni5 N15 C30 -1.6(4) . .
N7 Ni5 N15 C30 -174.4(4) . .
O3 Ni2 N16 C35 -167.0(4) . .
N17 Ni2 N16 C35 16.7(3) . .
O2 Ni2 N16 C35 101.4(4) . .
Cl1 Ni2 N16 C35 -71.6(3) . .
O3 Ni2 N16 C31 9.0(4) . .
N17 Ni2 N16 C31 -167.3(4) . .
O2 Ni2 N16 C31 -82.5(4) . .
Cl1 Ni2 N16 C31 104.5(4) . .
Ni6 O6 N17 C36 7.2(4) . .
Ni3 O6 N17 C36 -147.8(3) . .
Ni6 O6 N17 Ni2 143.8(2) . .
Ni3 O6 N17 Ni2 -11.2(5) . .
Ni6 O6 N17 Ni1 -116.4(2) . .
Ni3 O6 N17 Ni1 88.7(3) . .
O3 Ni2 N17 C36 -44.6(10) . .
O5 Ni2 N17 C36 150.7(3) . .
N16 Ni2 N17 C36 -24.7(3) . .
O2 Ni2 N17 C36 -113.3(3) . .
Cl1 Ni2 N17 C36 67.3(3) . .
O3 Ni2 N17 O6 178.9(7) . .
O5 Ni2 N17 O6 14.3(4) . .
N16 Ni2 N17 O6 -161.2(4) . .
O2 Ni2 N17 O6 110.3(4) . .
Cl1 Ni2 N17 O6 -69.2(4) . .
O3 Ni2 N17 Ni1 77.0(9) . .
O5 Ni2 N17 Ni1 -87.70(16) . .
N16 Ni2 N17 Ni1 96.88(16) . .
O2 Ni2 N17 Ni1 8.32(13) . .
Cl1 Ni2 N17 Ni1 -171.13(11) . .
O4 Ni1 N17 C36 -170.5(3) . .
O2 Ni1 N17 C36 105.3(4) . .
N10 Ni1 N17 C36 10.2(4) 2_556 .
N11 Ni1 N17 C36 -68.4(4) 2_556 .
O4 Ni1 N17 O6 -53.9(2) . .
O2 Ni1 N17 O6 -138.1(2) . .
N10 Ni1 N17 O6 126.8(2) 2_556 .
N11 Ni1 N17 O6 48.2(2) 2_556 .
O4 Ni1 N17 Ni2 75.24(14) . .
O2 Ni1 N17 Ni2 -8.95(14) . .
N10 Ni1 N17 Ni2 -104.00(16) 2_556 .
N11 Ni1 N17 Ni2 177.40(14) 2_556 .
O6 Ni6 N18 C36 2.6(3) . .
N1 Ni6 N18 C36 -178.5(3) 2_556 .
C5 N1 C1 C2 1.1(8) . .
Ni6 N1 C1 C2 -176.3(5) 2_556 .
N1 C1 C2 C3 -2.1(10) . .
C1 C2 C3 C4 2.0(10) . .
C2 C3 C4 C5 -0.8(9) . .
C1 N1 C5 C4 0.0(8) . .
Ni6 N1 C5 C4 177.8(4) 2_556 .
C1 N1 C5 C6 -176.8(5) . .
Ni6 N1 C5 C6 1.0(5) 2_556 .
C3 C4 C5 N1 -0.2(8) . .
C3 C4 C5 C6 176.2(5) . .
O1 N2 C6 N3 -2.8(7) . .
Ni6 N2 C6 N3 175.0(4) 2_556 .
O1 N2 C6 C5 176.4(4) . .
Ni6 N2 C6 C5 -5.9(5) 2_556 .
N1 C5 C6 N2 3.0(6) . .
C4 C5 C6 N2 -173.7(5) . .
N1 C5 C6 N3 -177.9(5) . .
C4 C5 C6 N3 5.4(8) . .
C11 N4 C7 C8 0.8(9) . .
Ni4 N4 C7 C8 -177.3(5) . .
N4 C7 C8 C9 -0.8(10) . .
C7 C8 C9 C10 0.2(10) . .
C8 C9 C10 C11 0.2(10) . .
C7 N4 C11 C10 -0.4(8) . .
Ni4 N4 C11 C10 178.0(4) . .
C7 N4 C11 C12 -177.2(5) . .
Ni4 N4 C11 C12 1.2(5) . .
C9 C10 C11 N4 -0.1(8) . .
C9 C10 C11 C12 176.3(5) . .
O2 N5 C12 N6 -1.4(7) . .
Ni4 N5 C12 N6 -179.4(4) . .
O2 N5 C12 C11 174.6(4) . .
Ni4 N5 C12 C11 -3.3(5) . .
N4 C11 C12 N5 1.2(6) . .
C10 C11 C12 N5 -175.5(5) . .
N4 C11 C12 N6 177.4(4) . .
C10 C11 C12 N6 0.7(8) . .
C17 N7 C13 C14 -1.8(9) . .
Ni5 N7 C13 C14 173.4(5) . .
N7 C13 C14 C15 0.5(10) . .
C13 C14 C15 C16 1.7(10) . .
C14 C15 C16 C17 -2.4(10) . .
C13 N7 C17 C16 1.0(8) . .
Ni5 N7 C17 C16 -174.8(4) . .
C13 N7 C17 C18 -178.1(5) . .
Ni5 N7 C17 C18 6.1(6) . .
C15 C16 C17 N7 1.1(9) . .
C15 C16 C17 C18 -179.9(6) . .
O3 N8 C18 N9 3.7(7) . .
Ni5 N8 C18 N9 -175.4(4) . .
O3 N8 C18 C17 178.6(4) . .
Ni5 N8 C18 C17 -0.4(6) . .
N7 C17 C18 N8 -3.7(6) . .
C16 C17 C18 N8 177.2(5) . .
N7 C17 C18 N9 171.2(5) . .
C16 C17 C18 N9 -7.8(8) . .
C23 N10 C19 C20 -0.7(7) . .
Ni1 N10 C19 C20 177.8(4) 2_556 .
N10 C19 C20 C21 -1.9(8) . .
C19 C20 C21 C22 2.4(8) . .
C20 C21 C22 C23 -0.4(8) . .
C19 N10 C23 C22 2.9(7) . .
Ni1 N10 C23 C22 -175.9(4) 2_556 .
C19 N10 C23 C24 -175.1(4) . .
Ni1 N10 C23 C24 6.2(5) 2_556 .
C21 C22 C23 N10 -2.3(8) . .
C21 C22 C23 C24 175.5(5) . .
Ni4 N12 C24 N11 -0.6(6) . .
Ni4 N12 C24 C23 -179.5(4) . .
O4 N11 C24 N12 6.8(6) . .
Ni1 N11 C24 N12 154.4(4) 2_556 .
Ni3 N11 C24 N12 -103.2(4) . .
O4 N11 C24 C23 -174.1(4) . .
Ni1 N11 C24 C23 -26.5(5) 2_556 .
Ni3 N11 C24 C23 75.9(4) . .
N10 C23 C24 N12 -167.1(4) . .
C22 C23 C24 N12 15.0(8) . .
N10 C23 C24 N11 13.9(6) . .
C22 C23 C24 N11 -164.0(5) . .
C29 N13 C25 C26 -2.4(8) . .
Ni3 N13 C25 C26 177.3(4) . .
N13 C25 C26 C27 0.8(9) . .
C25 C26 C27 C28 0.7(9) . .
C26 C27 C28 C29 -0.7(9) . .
C25 N13 C29 C28 2.4(8) . .
Ni3 N13 C29 C28 -177.3(4) . .
C25 N13 C29 C30 -177.0(4) . .
Ni3 N13 C29 C30 3.3(5) . .
C27 C28 C29 N13 -0.9(8) . .
C27 C28 C29 C30 178.5(5) . .
O5 N14 C30 N15 1.5(6) . .
Ni3 N14 C30 N15 171.4(4) . .
O5 N14 C30 C29 -179.3(4) . .
Ni3 N14 C30 C29 -9.4(6) . .
Ni5 N15 C30 N14 0.5(6) . .
Ni5 N15 C30 C29 -178.7(4) . .
N13 C29 C30 N14 3.7(6) . .
C28 C29 C30 N14 -175.7(5) . .
N13 C29 C30 N15 -177.1(5) . .
C28 C29 C30 N15 3.5(8) . .
C35 N16 C31 C32 1.1(7) . .
Ni2 N16 C31 C32 -174.8(4) . .
N16 C31 C32 C33 0.6(8) . .
C31 C32 C33 C34 -1.1(8) . .
C32 C33 C34 C35 0.0(8) . .
C31 N16 C35 C34 -2.3(7) . .
Ni2 N16 C35 C34 174.0(4) . .
C31 N16 C35 C36 177.5(4) . .
Ni2 N16 C35 C36 -6.2(5) . .
C33 C34 C35 N16 1.8(8) . .
C33 C34 C35 C36 -178.0(5) . .
Ni6 N18 C36 N17 1.1(6) . .
Ni6 N18 C36 C35 -178.3(4) . .
O6 N17 C36 N18 -5.3(6) . .
Ni2 N17 C36 N18 -150.3(4) . .
Ni1 N17 C36 N18 104.8(4) . .
O6 N17 C36 C35 174.1(4) . .
Ni2 N17 C36 C35 29.1(5) . .
Ni1 N17 C36 C35 -75.8(5) . .
N16 C35 C36 N18 163.2(5) . .
C34 C35 C36 N18 -17.0(8) . .
N16 C35 C36 N17 -16.2(6) . .
C34 C35 C36 N17 163.6(5) . .
